data_2214056
loop_
_publ_author_name
'Yi-Feng Sun'
'Jing-Rong Lu'
'Ze-Bao Zheng'

_publ_section_title
;Tetra-\m-acetato-\k^8^<i>O</i>:<i>O</i>'-bis[(2-amino-1,3-benzothiazole-\k<i>N</i>)copper(II)]
 butanol disolvate
;
_journal_coeditor_code BI2187
_journal_issue 7
_journal_name_full 'Acta Crystallographica Section E'
_journal_page_first m1881
_journal_page_last m1881
_journal_paper_doi 10.1107/S1600536807027948
_journal_volume 63
_journal_year 2007
_chemical_formula_iupac '[Cu2 (C2 H3 O2)4 (C7 H6 N2 S)2] , 2C4 H10 O'
_chemical_formula_moiety 'C22 H24 Cu2 N4 O8 S2 , 2C4 H10 O'
_chemical_formula_sum 'C30 H44 Cu2 N4 O10 S2'
_chemical_formula_weight 811.89
_chemical_name_systematic
;
Tetra-\m-acetato-\k^8^O:O'-bis[(2-amino-1,3-benzothiazole-\kN)copper(II)]
butanol disolvate
;
_space_group_IT_number 14
_symmetry_cell_setting monoclinic
_symmetry_space_group_name_Hall '-P 2ybc'
_symmetry_space_group_name_H-M 'P 1 21/c 1'
_atom_sites_solution_hydrogens geom
_atom_sites_solution_primary direct
_atom_sites_solution_secondary difmap
_cell_angle_alpha 90.00
_cell_angle_beta 91.242(7)
_cell_angle_gamma 90.00
_cell_formula_units_Z 2
_cell_length_a 10.0998(17)
_cell_length_b 11.465(2)
_cell_length_c 16.514(3)
_cell_measurement_reflns_used 8320
_cell_measurement_temperature 273(2)
_cell_measurement_theta_max 25.72
_cell_measurement_theta_min 2.16
_cell_volume 1911.8(6)
_computing_cell_refinement 'SAINT (Bruker, 1997)'
_computing_data_collection 'SMART (Bruker, 1997)'
_computing_data_reduction SAINT
_computing_molecular_graphics 'SHELXTL (Bruker, 1997)'
_computing_publication_material SHELXTL
_computing_structure_refinement 'SHELXL97 (Sheldrick, 1997)'
_computing_structure_solution 'SHELXS97 (Sheldrick, 1997)'
_diffrn_ambient_temperature 273(2)
_diffrn_measured_fraction_theta_full 0.996
_diffrn_measured_fraction_theta_max 0.996
_diffrn_measurement_device_type 'Bruker SMART CCD area-detector'
_diffrn_measurement_method '\f and \w'
_diffrn_radiation_monochromator graphite
_diffrn_radiation_source 'fine-focus sealed tube'
_diffrn_radiation_type MoK\a
_diffrn_radiation_wavelength 0.71073
_diffrn_reflns_av_R_equivalents 0.0440
_diffrn_reflns_av_sigmaI/netI 0.0312
_diffrn_reflns_limit_h_max 11
_diffrn_reflns_limit_h_min -12
_diffrn_reflns_limit_k_max 13
_diffrn_reflns_limit_k_min -13
_diffrn_reflns_limit_l_max 19
_diffrn_reflns_limit_l_min -19
_diffrn_reflns_number 20441
_diffrn_reflns_theta_full 25.00
_diffrn_reflns_theta_max 25.00
_diffrn_reflns_theta_min 2.02
_diffrn_standards_number 0
_exptl_absorpt_coefficient_mu 1.276
_exptl_absorpt_correction_T_max 0.8619
_exptl_absorpt_correction_T_min 0.6855
_exptl_absorpt_correction_type multi-scan
_exptl_absorpt_process_details '(SADABS; Sheldrick, 1996)'
_exptl_crystal_colour black
_exptl_crystal_density_diffrn 1.410
_exptl_crystal_density_method 'not measured'
_exptl_crystal_description block
_exptl_crystal_F_000 844
_exptl_crystal_size_max 0.32
_exptl_crystal_size_mid 0.21
_exptl_crystal_size_min 0.12
_refine_diff_density_max 0.971
_refine_diff_density_min -1.000
_refine_ls_extinction_method none
_refine_ls_goodness_of_fit_ref 1.149
_refine_ls_hydrogen_treatment constr
_refine_ls_matrix_type full
_refine_ls_number_parameters 217
_refine_ls_number_reflns 3353
_refine_ls_number_restraints 5
_refine_ls_restrained_S_all 1.150
_refine_ls_R_factor_all 0.0889
_refine_ls_R_factor_gt 0.0838
_refine_ls_shift/su_max 0.001
_refine_ls_shift/su_mean 0.000
_refine_ls_structure_factor_coef Fsqd
_refine_ls_weighting_details 'calc w = 1/[\s^2^(Fo^2^)+(0.0643P)^2^+21.2639P] where P=(Fo^2^+2Fc^2^)/3'
_refine_ls_weighting_scheme calc
_refine_ls_wR_factor_gt 0.2465
_refine_ls_wR_factor_ref 0.2491
_reflns_number_gt 3000
_reflns_number_total 3353
_reflns_threshold_expression I>2\s(I)
_cod_data_source_file bi2187.cif
_cod_data_source_block I
_cod_original_sg_symbol_H-M 'P 21/c'
_cod_database_code 2214056
_cod_database_fobs_code 2214056

loop_
_symmetry_equiv_pos_as_xyz
'x, y, z'
'-x, y+1/2, -z+1/2'
'-x, -y, -z'
'x, -y-1/2, z-1/2'

loop_
_atom_site_type_symbol
_atom_site_label
_atom_site_fract_x
_atom_site_fract_y
_atom_site_fract_z
_atom_site_U_iso_or_equiv
_atom_site_adp_type
_atom_site_calc_flag
_atom_site_refinement_flags
_atom_site_occupancy
Cu Cu1 0.93063(11) 0.90286(8) 0.98271(6) 0.0418(4) Uani d . 1
S S1 0.7442(3) 0.5375(2) 0.9140(2) 0.0706(8) Uani d . 1
O O1 1.0552(7) 0.8231(6) 1.0602(4) 0.0611(18) Uani d . 1
O O2 1.0644(7) 0.8793(6) 0.8988(4) 0.0616(18) Uani d . 1
O O3 0.8344(7) 1.0149(6) 0.9128(4) 0.0620(18) Uani d . 1
O O4 0.8287(7) 0.9547(6) 1.0754(4) 0.0624(18) Uani d . 1
O O5 0.0282(10) 0.3940(7) 0.8688(6) 0.088(3) Uani d . 1
H H5 0.0037 0.3299 0.8896 0.131 Uiso d R 1
N N1 0.9877(9) 0.6283(8) 0.9201(7) 0.074(3) Uani d . 1
H H1A 1.0440 0.6891 0.9240 0.111 Uiso d R 1
H H1B 1.0208 0.5571 0.9100 0.111 Uiso d R 1
N N2 0.8107(7) 0.7502(6) 0.9518(5) 0.0491(18) Uani d . 1
C C1 0.8607(10) 0.6475(8) 0.9296(6) 0.050(2) Uani d . 1
C C2 0.6731(9) 0.7435(8) 0.9545(6) 0.051(2) Uani d . 1
C C3 0.6197(11) 0.6342(9) 0.9356(7) 0.060(3) Uani d . 1
C C4 0.4832(12) 0.6167(12) 0.9369(9) 0.085(4) Uani d . 1
H H4A 0.4472 0.5442 0.9239 0.102 Uiso calc R 1
C C5 0.4020(12) 0.7085(12) 0.9576(10) 0.092(4) Uani d . 1
H H5A 0.3108 0.6977 0.9596 0.110 Uiso calc R 1
C C6 0.4558(12) 0.8154(11) 0.9753(9) 0.081(4) Uani d . 1
H H6A 0.3999 0.8771 0.9875 0.097 Uiso calc R 1
C C7 0.5897(11) 0.8339(9) 0.9754(7) 0.063(3) Uani d . 1
H H7A 0.6243 0.9065 0.9893 0.076 Uiso calc R 1
C C8 0.8556(10) 1.1205(8) 0.9024(6) 0.051(2) Uani d . 1
C C9 0.7718(14) 1.1838(11) 0.8413(9) 0.093(5) Uani d . 1
H H9A 0.7082 1.1310 0.8176 0.139 Uiso calc R 1
H H9B 0.8268 1.2147 0.7998 0.139 Uiso calc R 1
H H9C 0.7263 1.2466 0.8673 0.139 Uiso calc R 1
C C10 0.8488(10) 1.0437(9) 1.1167(6) 0.054(2) Uani d . 1
C C11 0.7607(14) 1.0663(13) 1.1869(8) 0.089(4) Uani d . 1
H H11A 0.6998 1.0027 1.1923 0.134 Uiso calc R 1
H H11B 0.7121 1.1373 1.1777 0.134 Uiso calc R 1
H H11C 0.8136 1.0736 1.2356 0.134 Uiso calc R 1
C C12 0.0949(18) 0.3587(19) 0.7984(11) 0.129(6) Uani d D 1
H H12A 0.0785 0.4125 0.7540 0.154 Uiso calc R 1
H H12B 0.0684 0.2809 0.7817 0.154 Uiso calc R 1
C C13 0.236(2) 0.361(3) 0.8257(12) 0.220(15) Uani d D 1
H H13A 0.2570 0.4376 0.8482 0.264 Uiso calc R 1
H H13B 0.2509 0.3038 0.8678 0.264 Uiso calc R 1
C C14 0.325(2) 0.337(3) 0.7572(13) 0.30(3) Uani d D 1
H H14A 0.3449 0.4091 0.7293 0.359 Uiso calc R 1
H H14B 0.2805 0.2851 0.7189 0.359 Uiso calc R 1
C C15 0.449(2) 0.282(3) 0.7884(18) 0.27(2) Uani d D 1
H H15A 0.5061 0.2671 0.7442 0.410 Uiso calc R 1
H H15B 0.4279 0.2104 0.8151 0.410 Uiso calc R 1
H H15C 0.4918 0.3342 0.8262 0.410 Uiso calc R 1

loop_
_atom_site_aniso_label
_atom_site_aniso_U_11
_atom_site_aniso_U_22
_atom_site_aniso_U_33
_atom_site_aniso_U_12
_atom_site_aniso_U_13
_atom_site_aniso_U_23
Cu1 0.0566(7) 0.0260(5) 0.0427(6) -0.0058(4) -0.0026(4) -0.0019(4)
S1 0.0751(18) 0.0379(13) 0.099(2) -0.0159(12) 0.0041(15) -0.0175(13)
O1 0.079(5) 0.036(3) 0.067(4) -0.003(3) -0.016(4) 0.011(3)
O2 0.078(5) 0.049(4) 0.059(4) -0.011(3) 0.015(3) -0.013(3)
O3 0.070(4) 0.046(4) 0.069(4) -0.005(3) -0.020(4) 0.009(3)
O4 0.068(4) 0.057(4) 0.063(4) -0.016(3) 0.011(3) -0.006(4)
O5 0.127(7) 0.041(4) 0.095(6) 0.004(4) 0.022(6) -0.004(4)
N1 0.065(6) 0.039(5) 0.117(8) -0.001(4) 0.014(5) -0.014(5)
N2 0.052(4) 0.032(4) 0.063(5) -0.004(3) -0.002(4) -0.001(3)
C1 0.064(6) 0.032(4) 0.054(5) -0.004(4) 0.003(4) -0.006(4)
C2 0.055(5) 0.038(5) 0.058(5) -0.007(4) -0.006(4) 0.007(4)
C3 0.068(6) 0.042(5) 0.069(6) -0.016(5) -0.005(5) 0.006(5)
C4 0.072(8) 0.068(8) 0.112(11) -0.027(7) -0.015(7) 0.002(7)
C5 0.056(7) 0.080(9) 0.139(13) -0.008(6) -0.004(7) 0.014(9)
C6 0.067(7) 0.054(7) 0.123(11) 0.000(6) 0.002(7) 0.003(7)
C7 0.072(7) 0.033(5) 0.086(8) -0.003(5) -0.001(6) -0.007(5)
C8 0.062(6) 0.039(5) 0.051(5) 0.001(4) -0.006(4) 0.011(4)
C9 0.110(10) 0.059(7) 0.107(10) 0.002(7) -0.048(8) 0.026(7)
C10 0.061(6) 0.054(6) 0.048(5) -0.003(5) 0.003(4) -0.008(4)
C11 0.101(10) 0.103(10) 0.066(7) -0.016(8) 0.030(7) -0.013(7)
C12 0.145(16) 0.131(16) 0.111(13) -0.019(13) 0.019(12) -0.008(12)
C13 0.20(3) 0.31(4) 0.15(2) 0.05(3) 0.02(2) 0.09(3)
C14 0.38(5) 0.37(6) 0.14(2) 0.19(5) -0.06(3) -0.06(3)
C15 0.14(2) 0.44(6) 0.24(4) 0.03(3) 0.00(2) 0.12(4)

loop_
_atom_type_symbol
_atom_type_description
_atom_type_scat_dispersion_real
_atom_type_scat_dispersion_imag
_atom_type_scat_source
C C 0.0033 0.0016 'International Tables Vol C Tables 4.2.6.8 and 6.1.1.4'
H H 0.0000 0.0000 'International Tables Vol C Tables 4.2.6.8 and 6.1.1.4'
Cu Cu 0.3201 1.2651 'International Tables Vol C Tables 4.2.6.8 and 6.1.1.4'
N N 0.0061 0.0033 'International Tables Vol C Tables 4.2.6.8 and 6.1.1.4'
O O 0.0106 0.0060 'International Tables Vol C Tables 4.2.6.8 and 6.1.1.4'
S S 0.1246 0.1234 'International Tables Vol C Tables 4.2.6.8 and 6.1.1.4'

loop_
_geom_angle_atom_site_label_1
_geom_angle_atom_site_label_2
_geom_angle_atom_site_label_3
_geom_angle_site_symmetry_1
_geom_angle_site_symmetry_3
_geom_angle
O4 Cu1 O3 . . 90.0(3)
O4 Cu1 O2 . . 166.1(3)
O3 Cu1 O2 . . 90.8(3)
O4 Cu1 O1 . . 88.4(3)
O3 Cu1 O1 . . 166.1(3)
O2 Cu1 O1 . . 87.4(3)
O4 Cu1 N2 . . 97.4(3)
O3 Cu1 N2 . . 97.0(3)
O2 Cu1 N2 . . 96.4(3)
O1 Cu1 N2 . . 97.0(3)
O4 Cu1 Cu1 . 3_777 82.1(2)
O3 Cu1 Cu1 . 3_777 80.4(2)
O2 Cu1 Cu1 . 3_777 84.3(2)
O1 Cu1 Cu1 . 3_777 85.7(2)
N2 Cu1 Cu1 . 3_777 177.3(2)
C3 S1 C1 . . 89.8(5)
C8 O1 Cu1 3_777 . 120.9(6)
C10 O2 Cu1 3_777 . 122.0(6)
C8 O3 Cu1 . . 129.2(6)
C10 O4 Cu1 . . 126.7(7)
C12 O5 H5 . . 103.5
C1 N1 H1A . . 118.6
C1 N1 H1B . . 122.8
H1A N1 H1B . . 118.6
C1 N2 C2 . . 110.1(8)
C1 N2 Cu1 . . 124.0(6)
C2 N2 Cu1 . . 125.8(6)
N1 C1 N2 . . 123.8(8)
N1 C1 S1 . . 121.3(7)
N2 C1 S1 . . 114.9(7)
C7 C2 N2 . . 125.4(8)
C7 C2 C3 . . 119.6(9)
N2 C2 C3 . . 115.0(9)
C4 C3 C2 . . 120.2(11)
C4 C3 S1 . . 129.6(9)
C2 C3 S1 . . 110.1(8)
C5 C4 C3 . . 119.1(11)
C5 C4 H4A . . 120.5
C3 C4 H4A . . 120.5
C6 C5 C4 . . 120.0(11)
C6 C5 H5A . . 120.0
C4 C5 H5A . . 120.0
C7 C6 C5 . . 121.7(12)
C7 C6 H6A . . 119.1
C5 C6 H6A . . 119.1
C6 C7 C2 . . 119.4(10)
C6 C7 H7A . . 120.3
C2 C7 H7A . . 120.3
O3 C8 O1 . 3_777 123.8(8)
O3 C8 C9 . . 118.1(9)
O1 C8 C9 3_777 . 118.1(9)
C8 C9 H9A . . 109.5
C8 C9 H9B . . 109.5
H9A C9 H9B . . 109.5
C8 C9 H9C . . 109.5
H9A C9 H9C . . 109.5
H9B C9 H9C . . 109.5
O4 C10 O2 . 3_777 124.3(9)
O4 C10 C11 . . 118.3(10)
O2 C10 C11 3_777 . 117.3(9)
C10 C11 H11A . . 109.5
C10 C11 H11B . . 109.5
H11A C11 H11B . . 109.5
C10 C11 H11C . . 109.5
H11A C11 H11C . . 109.5
H11B C11 H11C . . 109.5
O5 C12 C13 . . 102.5(14)
O5 C12 H12A . . 111.3
C13 C12 H12A . . 111.3
O5 C12 H12B . . 111.3
C13 C12 H12B . . 111.3
H12A C12 H12B . . 109.2
C14 C13 C12 . . 110.8(14)
C14 C13 H13A . . 109.5
C12 C13 H13A . . 109.5
C14 C13 H13B . . 109.5
C12 C13 H13B . . 109.5
H13A C13 H13B . . 108.1
C13 C14 C15 . . 109.4(14)
C13 C14 H14A . . 109.8
C15 C14 H14A . . 109.8
C13 C14 H14B . . 109.8
C15 C14 H14B . . 109.8
H14A C14 H14B . . 108.2
C14 C15 H15A . . 109.5
C14 C15 H15B . . 109.5
H15A C15 H15B . . 109.5
C14 C15 H15C . . 109.5
H15A C15 H15C . . 109.5
H15B C15 H15C . . 109.5

loop_
_geom_bond_atom_site_label_1
_geom_bond_atom_site_label_2
_geom_bond_site_symmetry_2
_geom_bond_distance
Cu1 O4 . 1.956(7)
Cu1 O3 . 1.970(7)
Cu1 O2 . 1.975(7)
Cu1 O1 . 1.996(7)
Cu1 N2 . 2.183(7)
Cu1 Cu1 3_777 2.6862(19)
S1 C3 . 1.720(12)
S1 C1 . 1.740(9)
O1 C8 3_777 1.260(11)
O2 C10 3_777 1.274(12)
O3 C8 . 1.242(11)
O4 C10 . 1.241(12)
O5 C12 . 1.415(18)
O5 H5 . 0.850
N1 C1 . 1.314(12)
N1 H1A . 0.900
N1 H1B . 0.900
N2 C1 . 1.336(11)
N2 C2 . 1.394(12)
C2 C7 . 1.383(14)
C2 C3 . 1.397(13)
C3 C4 . 1.394(15)
C4 C5 . 1.383(19)
C4 H4A . 0.930
C5 C6 . 1.370(18)
C5 H5A . 0.930
C6 C7 . 1.369(15)
C6 H6A . 0.930
C7 H7A . 0.930
C8 O1 3_777 1.260(11)
C8 C9 . 1.491(13)
C9 H9A . 0.960
C9 H9B . 0.960
C9 H9C . 0.960
C10 O2 3_777 1.274(12)
C10 C11 . 1.499(15)
C11 H11A . 0.960
C11 H11B . 0.960
C11 H11C . 0.960
C12 C13 . 1.487(10)
C12 H12A . 0.970
C12 H12B . 0.970
C13 C14 . 1.482(10)
C13 H13A . 0.970
C13 H13B . 0.970
C14 C15 . 1.483(10)
C14 H14A . 0.970
C14 H14B . 0.970
C15 H15A . 0.960
C15 H15B . 0.960
C15 H15C . 0.960

loop_
_geom_hbond_atom_site_label_D
_geom_hbond_atom_site_label_H
_geom_hbond_atom_site_label_A
_geom_hbond_site_symmetry_A
_geom_hbond_distance_DH
_geom_hbond_distance_HA
_geom_hbond_distance_DA
_geom_hbond_angle_DHA
_geom_hbond_publ_flag
N1 H1A O2 . 0.90 2.23 3.002(11) 143.5 y
N1 H1B O5 1_655 0.90 1.99 2.850(12) 158.8 y
O5 H5 O1 3_667 0.85 2.04 2.885(10) 179.8 y

loop_
_geom_torsion_atom_site_label_1
_geom_torsion_atom_site_label_2
_geom_torsion_atom_site_label_3
_geom_torsion_atom_site_label_4
_geom_torsion_site_symmetry_1
_geom_torsion_site_symmetry_4
_geom_torsion
O4 Cu1 O1 C8 . 3_777 -80.3(8)
O3 Cu1 O1 C8 . 3_777 3.3(18)
O2 Cu1 O1 C8 . 3_777 86.3(8)
N2 Cu1 O1 C8 . 3_777 -177.6(8)
Cu1 Cu1 O1 C8 3_777 3_777 1.9(8)
O4 Cu1 O2 C10 . 3_777 -20.0(18)
O3 Cu1 O2 C10 . 3_777 73.2(8)
O1 Cu1 O2 C10 . 3_777 -92.9(8)
N2 Cu1 O2 C10 . 3_777 170.3(8)
Cu1 Cu1 O2 C10 3_777 3_777 -7.0(8)
O4 Cu1 O3 C8 . . 83.1(9)
O2 Cu1 O3 C8 . . -82.9(9)
O1 Cu1 O3 C8 . . 0(2)
N2 Cu1 O3 C8 . . -179.4(9)
Cu1 Cu1 O3 C8 3_777 . 1.2(9)
O3 Cu1 O4 C10 . . -79.9(9)
O2 Cu1 O4 C10 . . 13.4(19)
O1 Cu1 O4 C10 . . 86.3(9)
N2 Cu1 O4 C10 . . -176.9(9)
Cu1 Cu1 O4 C10 3_777 . 0.4(8)
O4 Cu1 N2 C1 . . -138.9(8)
O3 Cu1 N2 C1 . . 130.2(8)
O2 Cu1 N2 C1 . . 38.6(8)
O1 Cu1 N2 C1 . . -49.6(8)
Cu1 Cu1 N2 C1 3_777 . 143(4)
O4 Cu1 N2 C2 . . 38.9(8)
O3 Cu1 N2 C2 . . -52.0(8)
O2 Cu1 N2 C2 . . -143.6(7)
O1 Cu1 N2 C2 . . 128.2(7)
Cu1 Cu1 N2 C2 3_777 . -40(5)
C2 N2 C1 N1 . . 178.5(10)
Cu1 N2 C1 N1 . . -3.5(14)
C2 N2 C1 S1 . . -1.7(10)
Cu1 N2 C1 S1 . . 176.4(4)
C3 S1 C1 N1 . . -178.7(10)
C3 S1 C1 N2 . . 1.5(8)
C1 N2 C2 C7 . . 179.9(10)
Cu1 N2 C2 C7 . . 1.9(14)
C1 N2 C2 C3 . . 1.0(12)
Cu1 N2 C2 C3 . . -177.0(7)
C7 C2 C3 C4 . . 0.7(16)
N2 C2 C3 C4 . . 179.6(10)
C7 C2 C3 S1 . . -178.8(8)
N2 C2 C3 S1 . . 0.1(11)
C1 S1 C3 C4 . . 179.7(12)
C1 S1 C3 C2 . . -0.8(8)
C2 C3 C4 C5 . . -0.5(19)
S1 C3 C4 C5 . . 179.0(11)
C3 C4 C5 C6 . . 1(2)
C4 C5 C6 C7 . . -2(2)
C5 C6 C7 C2 . . 2(2)
N2 C2 C7 C6 . . 179.7(11)
C3 C2 C7 C6 . . -1.5(17)
Cu1 O3 C8 O1 . 3_777 -3.1(16)
Cu1 O3 C8 C9 . . 176.2(9)
Cu1 O4 C10 O2 . 3_777 5.0(16)
Cu1 O4 C10 C11 . . -178.6(8)
O5 C12 C13 C14 . . -175(2)
C12 C13 C14 C15 . . -152(3)
